data_7034974
loop_
_publ_author_name
'Bacher, Felix'
'D\"om\"ot\"or, Orsolya'
'Chugunova, Anastasia'
'Nagy, N\'ora V'
'Filipovi\'c, Lana'
'Radulovi\'c, Sini\<sa'
'Enyedy, \'Eva A'
'Arion, Vladimir B.'

_publ_section_title
;
 Strong effect of copper(ii) coordination on antiproliferative activity of
 thiosemicarbazone-piperazine and thiosemicarbazone-morpholine hybrids.
;
_journal_issue 19
_journal_name_full 'Dalton transactions (Cambridge, England : 2003)'
_journal_page_first 9071
_journal_page_last 9090
_journal_paper_doi 10.1039/c5dt01076d
_journal_volume 44
_journal_year 2015
_chemical_formula_moiety '2(C12 H16 Cl Cu N5 O S), C4 H10 O'
_chemical_formula_sum 'C28 H42 Cl2 Cu2 N10 O3 S2'
_chemical_formula_weight 828.82
_chemical_name_systematic
; 
 ? 
;
_space_group_IT_number 14
_symmetry_cell_setting monoclinic
_symmetry_space_group_name_Hall '-P 2yn'
_symmetry_space_group_name_H-M 'P 1 21/n 1'
_atom_sites_solution_hydrogens geom
_atom_sites_solution_primary direct
_atom_sites_solution_secondary difmap
_audit_creation_method SHELXL-97
_audit_update_record
;
2015-03-09 deposited with the CCDC.
2015-04-13 downloaded from the CCDC.
;
_cell_angle_alpha 90.00
_cell_angle_beta 103.700(2)
_cell_angle_gamma 90.00
_cell_formula_units_Z 2
_cell_length_a 7.7969(6)
_cell_length_b 17.4139(14)
_cell_length_c 13.1450(10)
_cell_measurement_reflns_used 9991
_cell_measurement_temperature 100(2)
_cell_measurement_theta_max 30.05
_cell_measurement_theta_min 2.78
_cell_volume 1734.0(2)
_computing_cell_refinement 'Bruker SAINT'
_computing_data_collection 'Bruker APEX2'
_computing_data_reduction 'Bruker SAINT'
_computing_molecular_graphics 'Bruker SHELXTL'
_computing_publication_material 'Bruker SHELXTL'
_computing_structure_refinement 'SHELXL-97 (Sheldrick, 2008)'
_computing_structure_solution 'SHELXS-97 (Sheldrick, 2008)'
_diffrn_ambient_temperature 100(2)
_diffrn_measured_fraction_theta_full 0.998
_diffrn_measured_fraction_theta_max 0.983
_diffrn_measurement_device_type 'Bruker D8 Venture'
_diffrn_measurement_method '\f and \w scans'
_diffrn_radiation_monochromator graphite
_diffrn_radiation_source 'fine-focus sealed tube'
_diffrn_radiation_type MoK\a
_diffrn_radiation_wavelength 0.71073
_diffrn_reflns_av_R_equivalents 0.0418
_diffrn_reflns_av_sigmaI/netI 0.0341
_diffrn_reflns_limit_h_max 10
_diffrn_reflns_limit_h_min -10
_diffrn_reflns_limit_k_max 24
_diffrn_reflns_limit_k_min -24
_diffrn_reflns_limit_l_max 18
_diffrn_reflns_limit_l_min -16
_diffrn_reflns_number 24073
_diffrn_reflns_theta_full 25.50
_diffrn_reflns_theta_max 30.04
_diffrn_reflns_theta_min 1.98
_exptl_absorpt_coefficient_mu 1.548
_exptl_absorpt_correction_T_max 0.9623
_exptl_absorpt_correction_T_min 0.8720
_exptl_absorpt_correction_type multi-scan
_exptl_absorpt_process_details SADABS
_exptl_crystal_colour grayish-blue
_exptl_crystal_density_diffrn 1.587
_exptl_crystal_density_method 'not measured'
_exptl_crystal_description block
_exptl_crystal_F_000 856
_exptl_crystal_size_max 0.09
_exptl_crystal_size_mid 0.04
_exptl_crystal_size_min 0.03
_refine_diff_density_max 1.541
_refine_diff_density_min -0.640
_refine_diff_density_rms 0.094
_refine_ls_extinction_method none
_refine_ls_goodness_of_fit_ref 1.011
_refine_ls_hydrogen_treatment constr
_refine_ls_matrix_type full
_refine_ls_number_parameters 212
_refine_ls_number_reflns 4977
_refine_ls_number_restraints 0
_refine_ls_restrained_S_all 1.011
_refine_ls_R_factor_all 0.0551
_refine_ls_R_factor_gt 0.0424
_refine_ls_shift/su_max 0.001
_refine_ls_shift/su_mean 0.000
_refine_ls_structure_factor_coef Fsqd
_refine_ls_weighting_details 'calc w=1/[\s^2^(Fo^2^)+(0.0266P)^2^+4.4941P] where P=(Fo^2^+2Fc^2^)/3'
_refine_ls_weighting_scheme calc
_refine_ls_wR_factor_gt 0.0902
_refine_ls_wR_factor_ref 0.0950
_reflns_number_gt 4177
_reflns_number_total 4977
_reflns_threshold_expression >2sigma(I)
_cod_data_source_file c5dt01076d2.cif
_cod_data_source_block feba272
_cod_depositor_comments 'Adding full bibliography for 7034970--7034974.cif.'
_cod_original_sg_symbol_H-M P21/n
_cod_database_code 7034974

loop_
_symmetry_equiv_pos_as_xyz
'x, y, z'
'-x+1/2, y+1/2, -z+1/2'
'-x, -y, -z'
'x-1/2, -y-1/2, z-1/2'

loop_
_atom_site_label
_atom_site_type_symbol
_atom_site_fract_x
_atom_site_fract_y
_atom_site_fract_z
_atom_site_U_iso_or_equiv
_atom_site_adp_type
_atom_site_occupancy
_atom_site_symmetry_multiplicity
_atom_site_calc_flag
_atom_site_refinement_flags
_atom_site_disorder_assembly
_atom_site_disorder_group
Cu1 Cu 0.46202(4) 0.315439(16) 0.53226(2) 0.01530(8) Uani 1 1 d . . .
Cl1 Cl 0.55488(7) 0.32231(3) 0.36473(4) 0.01838(12) Uani 1 1 d . . .
S1 S 0.16907(8) 0.29021(4) 0.47585(5) 0.02023(13) Uani 1 1 d . . .
C7 C 0.1009(3) 0.38506(14) 0.48288(19) 0.0170(4) Uani 1 1 d . . .
C1 C 0.8240(3) 0.31822(14) 0.64590(19) 0.0180(4) Uani 1 1 d . . .
N3 N 0.2070(3) 0.44295(12) 0.52633(18) 0.0209(4) Uani 1 1 d . . .
N1 N 0.6776(3) 0.35968(12) 0.61875(16) 0.0172(4) Uani 1 1 d . . .
N2 N 0.3769(3) 0.42009(12) 0.56040(17) 0.0185(4) Uani 1 1 d . . .
C2 C 0.9790(3) 0.35020(15) 0.7061(2) 0.0216(5) Uani 1 1 d . . .
H2 H 1.0832 0.3203 0.7277 0.026 Uiso 1 1 calc R . .
C5 C 0.6716(3) 0.43414(14) 0.6459(2) 0.0196(5) Uani 1 1 d . . .
C6 C 0.4960(3) 0.46733(14) 0.6106(2) 0.0217(5) Uani 1 1 d . . .
H6 H 0.4707 0.5193 0.6233 0.026 Uiso 1 1 calc R . .
C4 C 0.8223(3) 0.47007(15) 0.7033(2) 0.0238(5) Uani 1 1 d . . .
H4 H 0.8204 0.5228 0.7217 0.029 Uiso 1 1 calc R . .
C3 C 0.9763(3) 0.42712(16) 0.7334(2) 0.0244(5) Uani 1 1 d . . .
H3 H 1.0808 0.4507 0.7731 0.029 Uiso 1 1 calc R . .
N5 N 0.6151(3) 0.21278(11) 0.58457(16) 0.0165(4) Uani 1 1 d . . .
N4 N -0.0673(3) 0.40236(12) 0.44554(17) 0.0218(4) Uani 1 1 d . . .
H4A H -0.1042 0.4497 0.4500 0.026 Uiso 1 1 calc R . .
H4B H -0.1424 0.3665 0.4163 0.026 Uiso 1 1 calc R . .
C8 C 0.8024(3) 0.23864(14) 0.6011(2) 0.0191(5) Uani 1 1 d . . .
H8A H 0.8375 0.2380 0.5335 0.023 Uiso 1 1 calc R . .
H8B H 0.8804 0.2028 0.6495 0.023 Uiso 1 1 calc R . .
C9 C 0.5847(3) 0.18715(15) 0.6865(2) 0.0237(5) Uani 1 1 d . . .
H9A H 0.5870 0.2322 0.7328 0.028 Uiso 1 1 calc R . .
H9B H 0.6806 0.1519 0.7208 0.028 Uiso 1 1 calc R . .
C12 C 0.5908(3) 0.14646(14) 0.5115(2) 0.0202(5) Uani 1 1 d . . .
H12A H 0.6877 0.1092 0.5358 0.024 Uiso 1 1 calc R . .
H12B H 0.5970 0.1645 0.4410 0.024 Uiso 1 1 calc R . .
C11 C 0.4159(4) 0.10705(15) 0.5044(2) 0.0256(6) Uani 1 1 d . . .
H11A H 0.3188 0.1431 0.4747 0.031 Uiso 1 1 calc R . .
H11B H 0.4058 0.0624 0.4568 0.031 Uiso 1 1 calc R . .
C10 C 0.4092(4) 0.14665(17) 0.6720(2) 0.0279(6) Uani 1 1 d . . .
H10A H 0.3932 0.1295 0.7409 0.033 Uiso 1 1 calc R . .
H10B H 0.3128 0.1830 0.6419 0.033 Uiso 1 1 calc R . .
O1 O 0.3991(3) 0.08186(11) 0.60431(17) 0.0306(5) Uani 1 1 d . . .
O2 O 0.5199(8) 0.5497(4) 0.0149(5) 0.0578(15) Uiso 0.50 1 d P A -1
C15 C 0.4660(10) 0.4863(5) -0.0468(6) 0.0445(16) Uiso 0.50 1 d P A -1
H15A H 0.5428 0.4422 -0.0188 0.053 Uiso 0.50 1 calc PR A -1
H15B H 0.3437 0.4730 -0.0441 0.053 Uiso 0.50 1 calc PR A -1
C14 C 0.5288(10) 0.5465(5) 0.1182(6) 0.0458(17) Uiso 0.50 1 d P A -1
H14A H 0.6228 0.5101 0.1515 0.055 Uiso 0.50 1 calc PR A -1
H14B H 0.4154 0.5270 0.1293 0.055 Uiso 0.50 1 calc PR A -1
C13 C 0.5680(9) 0.6263(4) 0.1716(6) 0.0410(15) Uiso 0.50 1 d P A -1
H13A H 0.5947 0.6201 0.2478 0.062 Uiso 0.50 1 calc PR A -1
H13B H 0.4645 0.6596 0.1492 0.062 Uiso 0.50 1 calc PR A -1
H13C H 0.6694 0.6497 0.1514 0.062 Uiso 0.50 1 calc PR A -1
C16 C 0.4721(14) 0.4989(7) -0.1482(8) 0.075(3) Uiso 0.50 1 d P A -1
H16A H 0.5933 0.5116 -0.1513 0.113 Uiso 0.50 1 calc PR A -1
H16B H 0.3937 0.5417 -0.1768 0.113 Uiso 0.50 1 calc PR A -1
H16C H 0.4338 0.4526 -0.1896 0.113 Uiso 0.50 1 calc PR A -1

loop_
_atom_site_aniso_label
_atom_site_aniso_U_11
_atom_site_aniso_U_22
_atom_site_aniso_U_33
_atom_site_aniso_U_23
_atom_site_aniso_U_13
_atom_site_aniso_U_12
Cu1 0.01377(13) 0.01445(13) 0.01714(15) 0.00099(11) 0.00260(10) 0.00182(10)
Cl1 0.0185(3) 0.0198(3) 0.0159(3) -0.0005(2) 0.0023(2) -0.0007(2)
S1 0.0148(3) 0.0190(3) 0.0269(3) 0.0009(2) 0.0049(2) 0.0016(2)
C7 0.0171(11) 0.0184(11) 0.0170(11) 0.0044(9) 0.0071(9) 0.0040(8)
C1 0.0186(11) 0.0190(11) 0.0161(11) 0.0038(9) 0.0034(9) 0.0004(9)
N3 0.0176(10) 0.0192(10) 0.0254(11) 0.0033(8) 0.0042(8) 0.0064(8)
N1 0.0181(9) 0.0171(9) 0.0158(10) 0.0009(7) 0.0027(8) 0.0002(7)
N2 0.0183(10) 0.0162(9) 0.0211(11) 0.0025(8) 0.0044(8) 0.0037(7)
C2 0.0181(11) 0.0257(12) 0.0193(12) 0.0029(10) 0.0012(9) -0.0006(9)
C5 0.0214(12) 0.0171(11) 0.0198(12) 0.0008(9) 0.0043(10) 0.0001(9)
C6 0.0230(12) 0.0151(11) 0.0263(13) -0.0009(9) 0.0043(10) 0.0021(9)
C4 0.0263(13) 0.0199(12) 0.0241(13) -0.0006(10) 0.0039(10) -0.0038(10)
C3 0.0225(12) 0.0274(13) 0.0208(13) 0.0001(10) -0.0002(10) -0.0070(10)
N5 0.0169(9) 0.0164(9) 0.0154(10) 0.0021(7) 0.0022(8) 0.0019(7)
N4 0.0177(10) 0.0192(10) 0.0273(12) 0.0010(8) 0.0029(9) 0.0027(8)
C8 0.0148(10) 0.0182(11) 0.0230(12) 0.0025(9) 0.0017(9) 0.0018(8)
C9 0.0265(13) 0.0242(12) 0.0194(12) 0.0084(10) 0.0034(10) 0.0002(10)
C12 0.0197(11) 0.0158(11) 0.0238(13) -0.0005(9) 0.0022(10) 0.0033(9)
C11 0.0258(13) 0.0181(12) 0.0306(15) 0.0001(10) 0.0019(11) -0.0002(10)
C10 0.0277(13) 0.0302(14) 0.0267(14) 0.0105(11) 0.0080(11) -0.0008(11)
O1 0.0309(10) 0.0220(9) 0.0372(12) 0.0105(8) 0.0051(9) -0.0046(8)

loop_
_atom_type_symbol
_atom_type_description
_atom_type_scat_dispersion_real
_atom_type_scat_dispersion_imag
_atom_type_scat_source
C C 0.0033 0.0016 'International Tables Vol C Tables 4.2.6.8 and 6.1.1.4'
H H 0.0000 0.0000 'International Tables Vol C Tables 4.2.6.8 and 6.1.1.4'
Cl Cl 0.1484 0.1585 'International Tables Vol C Tables 4.2.6.8 and 6.1.1.4'
Cu Cu 0.3201 1.2651 'International Tables Vol C Tables 4.2.6.8 and 6.1.1.4'
N N 0.0061 0.0033 'International Tables Vol C Tables 4.2.6.8 and 6.1.1.4'
O O 0.0106 0.0060 'International Tables Vol C Tables 4.2.6.8 and 6.1.1.4'
S S 0.1246 0.1234 'International Tables Vol C Tables 4.2.6.8 and 6.1.1.4'

loop_
_geom_angle_atom_site_label_1
_geom_angle_atom_site_label_2
_geom_angle_atom_site_label_3
_geom_angle
N1 Cu1 N2 79.09(8)
N1 Cu1 N5 78.88(8)
N2 Cu1 N5 150.76(8)
N1 Cu1 S1 158.09(6)
N2 Cu1 S1 83.37(6)
N5 Cu1 S1 112.30(6)
N1 Cu1 Cl1 96.08(6)
N2 Cu1 Cl1 107.42(6)
N5 Cu1 Cl1 93.83(6)
S1 Cu1 Cl1 101.66(2)
C7 S1 Cu1 95.44(8)
N4 C7 N3 116.4(2)
N4 C7 S1 118.95(19)
N3 C7 S1 124.67(18)
N1 C1 C2 120.7(2)
N1 C1 C8 112.8(2)
C2 C1 C8 126.4(2)
C7 N3 N2 112.1(2)
C1 N1 C5 122.3(2)
C1 N1 Cu1 120.64(17)
C5 N1 Cu1 117.03(16)
C6 N2 N3 120.5(2)
C6 N2 Cu1 116.22(17)
N3 N2 Cu1 123.19(16)
C3 C2 C1 117.9(2)
C3 C2 H2 121.0
C1 C2 H2 121.0
N1 C5 C4 120.0(2)
N1 C5 C6 112.7(2)
C4 C5 C6 127.3(2)
N2 C6 C5 114.6(2)
N2 C6 H6 122.7
C5 C6 H6 122.7
C5 C4 C3 118.4(2)
C5 C4 H4 120.8
C3 C4 H4 120.8
C2 C3 C4 120.7(2)
C2 C3 H3 119.7
C4 C3 H3 119.7
C9 N5 C12 109.10(19)
C9 N5 C8 108.63(19)
C12 N5 C8 107.39(19)
C9 N5 Cu1 109.89(15)
C12 N5 Cu1 117.35(15)
C8 N5 Cu1 104.07(14)
C7 N4 H4A 120.0
C7 N4 H4B 120.0
H4A N4 H4B 120.0
N5 C8 C1 110.52(19)
N5 C8 H8A 109.5
C1 C8 H8A 109.5
N5 C8 H8B 109.5
C1 C8 H8B 109.5
H8A C8 H8B 108.1
N5 C9 C10 111.1(2)
N5 C9 H9A 109.4
C10 C9 H9A 109.4
N5 C9 H9B 109.4
C10 C9 H9B 109.4
H9A C9 H9B 108.0
N5 C12 C11 111.6(2)
N5 C12 H12A 109.3
C11 C12 H12A 109.3
N5 C12 H12B 109.3
C11 C12 H12B 109.3
H12A C12 H12B 108.0
O1 C11 C12 111.3(2)
O1 C11 H11A 109.4
C12 C11 H11A 109.4
O1 C11 H11B 109.4
C12 C11 H11B 109.4
H11A C11 H11B 108.0
O1 C10 C9 111.3(2)
O1 C10 H10A 109.4
C9 C10 H10A 109.4
O1 C10 H10B 109.4
C9 C10 H10B 109.4
H10A C10 H10B 108.0
C11 O1 C10 109.2(2)
C14 O2 C15 119.9(7)
C16 C15 O2 111.8(9)
C16 C15 H15A 109.3
O2 C15 H15A 109.3
C16 C15 H15B 109.3
O2 C15 H15B 109.3
H15A C15 H15B 107.9
O2 C14 C13 112.1(7)
O2 C14 H14A 109.2
C13 C14 H14A 109.2
O2 C14 H14B 109.2
C13 C14 H14B 109.2
H14A C14 H14B 107.9

loop_
_geom_bond_atom_site_label_1
_geom_bond_atom_site_label_2
_geom_bond_distance
Cu1 N1 1.951(2)
Cu1 N2 2.004(2)
Cu1 N5 2.169(2)
Cu1 S1 2.2711(7)
Cu1 Cl1 2.4786(7)
S1 C7 1.744(2)
C7 N4 1.322(3)
C7 N3 1.343(3)
C1 N1 1.326(3)
C1 C2 1.394(3)
C1 C8 1.500(3)
N3 N2 1.353(3)
N1 C5 1.349(3)
N2 C6 1.298(3)
C2 C3 1.388(4)
C2 H2 0.9500
C5 C4 1.387(4)
C5 C6 1.457(3)
C6 H6 0.9500
C4 C3 1.390(4)
C4 H4 0.9500
C3 H3 0.9500
N5 C9 1.484(3)
N5 C12 1.486(3)
N5 C8 1.494(3)
N4 H4A 0.8800
N4 H4B 0.8800
C8 H8A 0.9900
C8 H8B 0.9900
C9 C10 1.510(4)
C9 H9A 0.9900
C9 H9B 0.9900
C12 C11 1.510(4)
C12 H12A 0.9900
C12 H12B 0.9900
C11 O1 1.420(3)
C11 H11A 0.9900
C11 H11B 0.9900
C10 O1 1.427(4)
C10 H10A 0.9900
C10 H10B 0.9900
O2 C14 1.344(10)
O2 C15 1.375(9)
C15 C16 1.364(12)
C15 H15A 0.9900
C15 H15B 0.9900
C14 C13 1.554(10)
C14 H14A 0.9900
C14 H14B 0.9900
C13 H13A 0.9800
C13 H13B 0.9800
C13 H13C 0.9800
C16 H16A 0.9800
C16 H16B 0.9800
C16 H16C 0.9800

loop_
_geom_hbond_atom_site_label_D
_geom_hbond_atom_site_label_H
_geom_hbond_atom_site_label_A
_geom_hbond_distance_DH
_geom_hbond_distance_HA
_geom_hbond_distance_DA
_geom_hbond_angle_DHA
_geom_hbond_site_symmetry_A
C11 H11A S1 0.99 2.82 3.698(3) 148.6 .
N4 H4A N3 0.88 2.09 2.962(3) 173.1 3_566
N4 H4B Cl1 0.88 2.42 3.204(2) 148.4 1_455

loop_
_geom_torsion_atom_site_label_1
_geom_torsion_atom_site_label_2
_geom_torsion_atom_site_label_3
_geom_torsion_atom_site_label_4
_geom_torsion
N1 Cu1 S1 C7 45.23(19)
N2 Cu1 S1 C7 8.30(10)
N5 Cu1 S1 C7 162.70(10)
Cl1 Cu1 S1 C7 -98.19(8)
Cu1 S1 C7 N4 172.71(19)
Cu1 S1 C7 N3 -9.0(2)
N4 C7 N3 N2 -178.8(2)
S1 C7 N3 N2 2.8(3)
C2 C1 N1 C5 1.1(4)
C8 C1 N1 C5 -176.2(2)
C2 C1 N1 Cu1 178.81(18)
C8 C1 N1 Cu1 1.5(3)
N2 Cu1 N1 C1 177.1(2)
N5 Cu1 N1 C1 16.41(18)
S1 Cu1 N1 C1 139.63(17)
Cl1 Cu1 N1 C1 -76.31(19)
N2 Cu1 N1 C5 -5.15(18)
N5 Cu1 N1 C5 -165.80(19)
S1 Cu1 N1 C5 -42.6(3)
Cl1 Cu1 N1 C5 101.47(18)
C7 N3 N2 C6 -175.6(2)
C7 N3 N2 Cu1 7.2(3)
N1 Cu1 N2 C6 5.41(19)
N5 Cu1 N2 C6 47.1(3)
S1 Cu1 N2 C6 172.21(19)
Cl1 Cu1 N2 C6 -87.61(19)
N1 Cu1 N2 N3 -177.2(2)
N5 Cu1 N2 N3 -135.50(19)
S1 Cu1 N2 N3 -10.42(18)
Cl1 Cu1 N2 N3 89.76(19)
N1 C1 C2 C3 -2.1(4)
C8 C1 C2 C3 174.8(2)
C1 N1 C5 C4 0.6(4)
Cu1 N1 C5 C4 -177.13(19)
C1 N1 C5 C6 -178.1(2)
Cu1 N1 C5 C6 4.2(3)
N3 N2 C6 C5 177.9(2)
Cu1 N2 C6 C5 -4.7(3)
N1 C5 C6 N2 0.4(3)
C4 C5 C6 N2 -178.1(3)
N1 C5 C4 C3 -1.3(4)
C6 C5 C4 C3 177.1(3)
C1 C2 C3 C4 1.3(4)
C5 C4 C3 C2 0.3(4)
N1 Cu1 N5 C9 87.41(16)
N2 Cu1 N5 C9 45.6(2)
S1 Cu1 N5 C9 -72.87(16)
Cl1 Cu1 N5 C9 -177.14(15)
N1 Cu1 N5 C12 -147.23(18)
N2 Cu1 N5 C12 171.02(17)
S1 Cu1 N5 C12 52.49(17)
Cl1 Cu1 N5 C12 -51.77(16)
N1 Cu1 N5 C8 -28.76(15)
N2 Cu1 N5 C8 -70.5(2)
S1 Cu1 N5 C8 170.96(13)
Cl1 Cu1 N5 C8 66.70(14)
C9 N5 C8 C1 -79.5(2)
C12 N5 C8 C1 162.6(2)
Cu1 N5 C8 C1 37.6(2)
N1 C1 C8 N5 -28.3(3)
C2 C1 C8 N5 154.6(2)
C12 N5 C9 C10 -52.6(3)
C8 N5 C9 C10 -169.4(2)
Cu1 N5 C9 C10 77.4(2)
C9 N5 C12 C11 52.3(3)
C8 N5 C12 C11 169.9(2)
Cu1 N5 C12 C11 -73.4(2)
N5 C12 C11 O1 -57.4(3)
N5 C9 C10 O1 58.2(3)
C12 C11 O1 C10 60.5(3)
C9 C10 O1 C11 -61.1(3)
C14 O2 C15 C16 -177.4(8)
C15 O2 C14 C13 -172.4(6)
